data_1550885
loop_
_publ_author_name
'Moreno-Pineda, Eufemio'
'Taran, Gheorghe'
'Wernsdorfer, Wolfgang'
'Ruben, Mario'

_publ_section_title
;
 Quantum Tunnelling of the Magnetisation in Single-Molecule Magnet
 Isotopologue Dimers
;
_journal_name_full 'Chemical Science'
_journal_paper_doi 10.1039/C9SC01062A
_journal_year 2019
_chemical_formula_moiety 'C74 H120 Dy2 N4 O12, C4 H10 O2'
_chemical_formula_sum 'C78 H130 Dy2 N4 O14'
_chemical_formula_weight 1672.85
_space_group_crystal_system triclinic
_space_group_IT_number 2
_space_group_name_Hall '-P 1'
_space_group_name_H-M_alt 'P -1'
_symmetry_space_group_name_Hall '-P 1'
_symmetry_space_group_name_H-M 'P -1'
_atom_sites_solution_hydrogens geom
_atom_sites_solution_primary dual
_audit_creation_date 2019-02-11
_audit_creation_method
;
Olex2 1.2
(compiled Mar 28 2017 19:26:29 for OlexSys, GUI svn.r5337)
;
_audit_update_record
;
2019-02-20 deposited with the CCDC.    2019-04-12 downloaded from the CCDC.
;
_cell_angle_alpha 91.995(2)
_cell_angle_beta 93.347(2)
_cell_angle_gamma 107.530(2)
_cell_formula_units_Z 1
_cell_length_a 10.8671(2)
_cell_length_b 13.8736(3)
_cell_length_c 14.8582(3)
_cell_measurement_reflns_used 20815
_cell_measurement_temperature 180
_cell_measurement_theta_max 27.0580
_cell_measurement_theta_min 2.0120
_cell_volume 2129.20(8)
_computing_cell_refinement 'CrysAlisPro 1.171.38.46 (Rigaku OD, 2015)'
_computing_data_collection 'CrysAlisPro 1.171.38.46 (Rigaku OD, 2015)'
_computing_data_reduction 'CrysAlisPro 1.171.38.46 (Rigaku OD, 2015)'
_computing_molecular_graphics 'Olex2 (Dolomanov et al., 2009)'
_computing_publication_material 'Olex2 (Dolomanov et al., 2009)'
_computing_structure_refinement 'ShelXL (Sheldrick, 2015)'
_computing_structure_solution 'ShelXT (Sheldrick, 2015)'
_diffrn_ambient_temperature 180
_diffrn_detector 'image plate (34 cm diameter)'
_diffrn_detector_area_resol_mean 6.67
_diffrn_detector_type STOE
_diffrn_measured_fraction_theta_full 0.993
_diffrn_measured_fraction_theta_max 0.994
_diffrn_measurement_details
'List of Runs (angles in degrees, time in seconds): # Type Start End Width t~exp~ \w \q \k \f Frames -------------------------------------------------------------------------- 1 \w -90.00 90.00 1.00 180.60 -- 0.00 180.00 250.00 180 2 \w -10.00 90.00 1.00 180.60 -- 0.00 180.00 64.00 100'
_diffrn_measurement_device '2-circle goniometer'
_diffrn_measurement_device_type 'STOE IPDS2T'
_diffrn_measurement_method 'rotation method'
_diffrn_orient_matrix_type 'CrysAlisPro convention (1999,Acta A55,543-557)'
_diffrn_orient_matrix_UB_11 -0.0350774000
_diffrn_orient_matrix_UB_12 -0.0473788000
_diffrn_orient_matrix_UB_13 -0.0219213000
_diffrn_orient_matrix_UB_21 -0.0182383000
_diffrn_orient_matrix_UB_22 0.0252296000
_diffrn_orient_matrix_UB_23 -0.0367919000
_diffrn_orient_matrix_UB_31 0.0560970000
_diffrn_orient_matrix_UB_32 -0.0014560000
_diffrn_orient_matrix_UB_33 -0.0214353000
_diffrn_radiation_collimation '0.5 mm diameter, monocapillary'
_diffrn_radiation_monochromator 'plane graphite'
_diffrn_radiation_probe x-ray
_diffrn_radiation_type MoK\a
_diffrn_radiation_wavelength 0.71073
_diffrn_reflns_av_R_equivalents 0.0325
_diffrn_reflns_av_unetI/netI 0.0315
_diffrn_reflns_Laue_measured_fraction_full 0.993
_diffrn_reflns_Laue_measured_fraction_max 0.994
_diffrn_reflns_limit_h_max 12
_diffrn_reflns_limit_h_min -13
_diffrn_reflns_limit_k_max 17
_diffrn_reflns_limit_k_min -17
_diffrn_reflns_limit_l_max 18
_diffrn_reflns_limit_l_min -18
_diffrn_reflns_number 24512
_diffrn_reflns_point_group_measured_fraction_full 0.993
_diffrn_reflns_point_group_measured_fraction_max 0.994
_diffrn_reflns_theta_full 25.242
_diffrn_reflns_theta_max 26.371
_diffrn_reflns_theta_min 1.970
_diffrn_source 'fine-focus sealed X-ray tube'
_diffrn_source_type 'Enhance (Mo) X-ray Source'
_exptl_absorpt_coefficient_mu 1.799
_exptl_absorpt_correction_T_max 1.00000
_exptl_absorpt_correction_T_min 0.88127
_exptl_absorpt_correction_type multi-scan
_exptl_absorpt_process_details
'CrysAlisPro 1.171.38.46 (Rigaku Oxford Diffraction, 2015) Empirical absorption correction using spherical harmonics, implemented in SCALE3 ABSPACK scaling algorithm.'
_exptl_crystal_colour 'clear yellow'
_exptl_crystal_colour_lustre clear
_exptl_crystal_colour_primary yellow
_exptl_crystal_density_diffrn 1.305
_exptl_crystal_description block
_exptl_crystal_F_000 870
_exptl_crystal_recrystallization_method 'Re-crystallisation from solvent: Dichloromethane and ethanol'
_exptl_crystal_size_max 0.13
_exptl_crystal_size_mid 0.11
_exptl_crystal_size_min 0.1
_refine_diff_density_max 1.204
_refine_diff_density_min -1.299
_refine_diff_density_rms 0.098
_refine_ls_extinction_method none
_refine_ls_goodness_of_fit_ref 1.050
_refine_ls_hydrogen_treatment constr
_refine_ls_matrix_type full
_refine_ls_number_parameters 480
_refine_ls_number_reflns 8663
_refine_ls_number_restraints 48
_refine_ls_restrained_S_all 1.080
_refine_ls_R_factor_all 0.0282
_refine_ls_R_factor_gt 0.0241
_refine_ls_shift/su_max 0.001
_refine_ls_shift/su_mean 0.000
_refine_ls_structure_factor_coef Fsqd
_refine_ls_weighting_details 'w=1/[\s^2^(Fo^2^)+(0.0326P)^2^+2.5740P] where P=(Fo^2^+2Fc^2^)/3'
_refine_ls_weighting_scheme calc
_refine_ls_wR_factor_gt 0.0610
_refine_ls_wR_factor_ref 0.0619
_reflns_Friedel_coverage 0.000
_reflns_number_gt 8201
_reflns_number_total 8663
_reflns_threshold_expression 'I > 2\s(I)'
_cod_data_source_file c9sc01062a2.cif
_cod_data_source_block em1-119
_cod_database_code 1550885
_shelx_shelxl_version_number 2016/4
_chemical_oxdiff_formula C76H125Dy2N4O13
_shelx_space_group_comment
;
The symmetry employed for this shelxl refinement is uniquely defined
by the following loop, which should always be used as a source of
symmetry information in preference to the above space-group names.
They are only intended as comments.
;
_shelx_estimated_absorpt_t_max 0.841
_shelx_estimated_absorpt_t_min 0.800
_reflns_odcompleteness_completeness 99.41
_reflns_odcompleteness_iscentric 1
_reflns_odcompleteness_theta 27.04
_olex2_refinement_description
;
1. Fixed Uiso
 At 1.2 times of:
  All C(H) groups, All C(H,H) groups
 At 1.5 times of:
  All C(H,H,H) groups
2. Restrained distances
 C1S-O0AA = C1S-C2S
 1.54 with sigma of 0.02
 O0AA-C1S
 1.1 with sigma of 0.02
3. Uiso/Uaniso restraints and constraints
Uanis(O0AA) \\sim Ueq, Uanis(C1S) \\sim Ueq, Uanis(C2S) \\sim Ueq: with sigma
of 0.01 and sigma for terminal atoms of 0.01
Uanis(C2A) = Uanis(C1A) = Uanis(C3A)
4. Rigid body (RIGU) restrains
 C3A, C4A, C1A, C2A
 with sigma for 1-2 distances of 0.004 and sigma for 1-3 distances of 0.004
 O0AA, C1S, C2S
 with sigma for 1-2 distances of 0.004 and sigma for 1-3 distances of 0.004
5. Others
 Sof(C5)=Sof(H5A)=Sof(H5B)=Sof(H5C)=Sof(C6)=Sof(H6D)=Sof(H6E)=Sof(H6F)=
 Sof(C9CA)=Sof(H9CD)=Sof(H9CE)=Sof(H9CF)=1-FVAR(1)
 Sof(C9C)=Sof(H9CA)=Sof(H9CB)=Sof(H9CC)=Sof(C10C)=Sof(H10G)=Sof(H10H)=
 Sof(H10I)=Sof(C11C)=Sof(H11G)=Sof(H11H)=Sof(H11I)=FVAR(1)
6.a Secondary CH2 refined with riding coordinates:
 C1S(H1SA,H1SB)
6.b Aromatic/amide H refined with riding coordinates:
 C2(H2), C3(H3), C4(H4), C6A(H6A), C6B(H6B), C6C(H6C)
6.c Idealised Me refined as rotating group:
 C1A(H1AA,H1AB,H1AC), C1B(H1BA,H1BB,H1BC), C1C(H1CA,H1CB,H1CC), C2A(H2AA,H2AB,
 H2AC), C2B(H2BA,H2BB,H2BC), C2C(H2CA,H2CB,H2CC), C3A(H3AA,H3AB,H3AC), C3B(H3BA,
 H3BB,H3BC), C3C(H3CA,H3CB,H3CC), C9A(H9AA,H9AB,H9AC), C9B(H9BA,H9BB,H9BC),
 C10A(H10A,H10B,H10C), C10B(H10D,H10E,H10F), C11A(H11A,H11B,H11C), C11B(H11D,
 H11E,H11F), C9C(H9CA,H9CB,H9CC), C10C(H10G,H10H,H10I), C11C(H11G,H11H,H11I),
 C5(H5A,H5B,H5C), C6(H6D,H6E,H6F), C9CA(H9CD,H9CE,H9CF), C2S(H2SA,H2SB,H2SC)
;
_olex2_submission_special_instructions 'No special instructions were received'
_oxdiff_exptl_absorpt_empirical_details
'Empirical correction (ABSPACK) includes: - Absorption correction using spherical harmonics - Frame scaling - Detector area scaling'
_oxdiff_exptl_absorpt_empirical_full_max 1.095
_oxdiff_exptl_absorpt_empirical_full_min 0.848

loop_
_space_group_symop_operation_xyz
'x, y, z'
'-x, -y, -z'

loop_
_atom_site_label
_atom_site_type_symbol
_atom_site_fract_x
_atom_site_fract_y
_atom_site_fract_z
_atom_site_U_iso_or_equiv
_atom_site_adp_type
_atom_site_occupancy
_atom_site_site_symmetry_order
_atom_site_calc_flag
_atom_site_refinement_flags_posn
_atom_site_refinement_flags_adp
_atom_site_refinement_flags_occupancy
_atom_site_disorder_assembly
_atom_site_disorder_group
Dy1 Dy 0.65739(2) 0.60510(2) 0.20078(2) 0.01330(4) Uani 1 1 d . . . . .
O1A O 0.51228(16) 0.61437(13) 0.30479(12) 0.0220(4) Uani 1 1 d . . . . .
O1B O 0.62407(16) 0.75852(13) 0.16859(13) 0.0232(4) Uani 1 1 d . . . . .
O1C O 0.78647(16) 0.50443(13) 0.23125(12) 0.0210(4) Uani 1 1 d . . . . .
O2A O 0.77739(17) 0.69185(14) 0.32404(12) 0.0252(4) Uani 1 1 d . . . . .
O2B O 0.83584(16) 0.69834(13) 0.13225(12) 0.0216(4) Uani 1 1 d . . . . .
O2C O 0.52288(16) 0.43837(12) 0.20024(12) 0.0214(4) Uani 1 1 d . . . . .
N1 N 0.45814(19) 0.57526(15) 0.08715(13) 0.0174(4) Uani 1 1 d . . . . .
N2 N 0.33723(19) 0.48318(15) -0.04374(13) 0.0176(4) Uani 1 1 d . . . . .
C1 C 0.4434(2) 0.51619(17) 0.01196(15) 0.0145(4) Uani 1 1 d . . . . .
C1A C 0.3332(4) 0.5233(4) 0.4373(3) 0.0700(7) Uani 1 1 d . U . . .
H1AA H 0.331833 0.487137 0.380856 0.105 Uiso 1 1 calc GR . . . .
H1AB H 0.246729 0.508851 0.455999 0.105 Uiso 1 1 calc GR . . . .
H1AC H 0.385884 0.502669 0.482220 0.105 Uiso 1 1 calc GR . . . .
C1B C 0.6871(4) 1.0134(3) 0.0994(3) 0.0591(11) Uani 1 1 d . . . . .
H1BA H 0.779126 1.043343 0.108812 0.089 Uiso 1 1 calc GR . . . .
H1BB H 0.645505 1.065009 0.106248 0.089 Uiso 1 1 calc GR . . . .
H1BC H 0.665880 0.981953 0.039588 0.089 Uiso 1 1 calc GR . . . .
C1C C 0.8850(4) 0.2744(3) 0.2641(3) 0.0569(11) Uani 1 1 d . . . . .
H1CA H 0.823908 0.244649 0.307090 0.085 Uiso 1 1 calc GR . . . .
H1CB H 0.967102 0.265341 0.281391 0.085 Uiso 1 1 calc GR . . . .
H1CC H 0.854335 0.242183 0.205342 0.085 Uiso 1 1 calc GR . . . .
C2 C 0.2351(2) 0.5115(2) -0.02139(17) 0.0219(5) Uani 1 1 d . . . . .
H2 H 0.158299 0.488773 -0.057778 0.026 Uiso 1 1 calc R . . . .
C2A C 0.3985(4) 0.6962(4) 0.5150(3) 0.0700(7) Uani 1 1 d . U . . .
H2AA H 0.442384 0.669327 0.561089 0.105 Uiso 1 1 calc GR . . . .
H2AB H 0.313155 0.691796 0.532070 0.105 Uiso 1 1 calc GR . . . .
H2AC H 0.445998 0.765745 0.508037 0.105 Uiso 1 1 calc GR . . . .
C2B C 0.4931(3) 0.8935(3) 0.1583(3) 0.0554(10) Uani 1 1 d . . . . .
H2BA H 0.466092 0.859530 0.099773 0.083 Uiso 1 1 calc GR . . . .
H2BB H 0.457783 0.948819 0.164334 0.083 Uiso 1 1 calc GR . . . .
H2BC H 0.462760 0.846761 0.204105 0.083 Uiso 1 1 calc GR . . . .
C2C C 0.9997(3) 0.4346(3) 0.1947(2) 0.0435(8) Uani 1 1 d . . . . .
H2CA H 0.969904 0.403906 0.135357 0.065 Uiso 1 1 calc GR . . . .
H2CB H 1.080805 0.423890 0.212475 0.065 Uiso 1 1 calc GR . . . .
H2CC H 1.011072 0.505890 0.194380 0.065 Uiso 1 1 calc GR . . . .
C3 C 0.2411(2) 0.5738(2) 0.05445(18) 0.0240(5) Uani 1 1 d . . . . .
H3 H 0.170290 0.594058 0.069250 0.029 Uiso 1 1 calc R . . . .
C3A C 0.2966(4) 0.6667(4) 0.3611(3) 0.0700(7) Uani 1 1 d . U . . .
H3AA H 0.333978 0.736305 0.347836 0.105 Uiso 1 1 calc GR . . . .
H3AB H 0.216105 0.658708 0.387926 0.105 Uiso 1 1 calc GR . . . .
H3AC H 0.281406 0.624890 0.306259 0.105 Uiso 1 1 calc GR . . . .
C3B C 0.6830(5) 0.9833(3) 0.2633(3) 0.0625(12) Uani 1 1 d . . . . .
H3BA H 0.651726 0.934370 0.307255 0.094 Uiso 1 1 calc GR . . . .
H3BB H 0.648278 1.038679 0.271740 0.094 Uiso 1 1 calc GR . . . .
H3BC H 0.775771 1.008061 0.270379 0.094 Uiso 1 1 calc GR . . . .
C3C C 0.9487(3) 0.4378(3) 0.3554(2) 0.0404(7) Uani 1 1 d . . . . .
H3CA H 0.959022 0.508945 0.353790 0.061 Uiso 1 1 calc GR . . . .
H3CB H 1.030422 0.428205 0.372925 0.061 Uiso 1 1 calc GR . . . .
H3CC H 0.887162 0.408421 0.398165 0.061 Uiso 1 1 calc GR . . . .
C4 C 0.3563(2) 0.60474(19) 0.10744(17) 0.0218(5) Uani 1 1 d . . . . .
H4 H 0.363140 0.647192 0.158553 0.026 Uiso 1 1 calc R . . . .
C4A C 0.3888(3) 0.6356(3) 0.4263(2) 0.0367(7) Uani 1 1 d . U . . .
C4B C 0.6405(3) 0.9338(2) 0.1686(2) 0.0277(6) Uani 1 1 d . . . . .
C4C C 0.9001(3) 0.3867(2) 0.26162(19) 0.0272(6) Uani 1 1 d . . . . .
C5A C 0.5194(2) 0.65318(19) 0.38401(17) 0.0219(5) Uani 1 1 d . . . . .
C5B C 0.6991(2) 0.84605(18) 0.15881(17) 0.0220(5) Uani 1 1 d . . . . .
C5C C 0.7741(2) 0.41069(19) 0.23467(16) 0.0202(5) Uani 1 1 d . . . . .
C6A C 0.6352(3) 0.7074(2) 0.43302(17) 0.0262(5) Uani 1 1 d . . . . .
H6A H 0.630249 0.734340 0.490419 0.031 Uiso 1 1 calc R . . . .
C6B C 0.8306(3) 0.86679(19) 0.14314(19) 0.0260(5) Uani 1 1 d . . . . .
H6B H 0.879946 0.934192 0.141064 0.031 Uiso 1 1 calc R . . . .
C6C C 0.6572(3) 0.33399(19) 0.21632(19) 0.0255(5) Uani 1 1 d . . . . .
H6C H 0.658938 0.267341 0.214252 0.031 Uiso 1 1 calc R . . . .
C7A C 0.7578(2) 0.72359(18) 0.40081(16) 0.0197(5) Uani 1 1 d . . . . .
C7B C 0.8917(2) 0.79290(18) 0.13053(17) 0.0206(5) Uani 1 1 d . . . . .
C7C C 0.5365(2) 0.35127(18) 0.20070(16) 0.0199(5) Uani 1 1 d . . . . .
C8 C 0.4117(3) 0.26168(19) 0.18218(18) 0.0248(5) Uani 1 1 d . . . . .
C8A C 0.8814(2) 0.7850(2) 0.45725(17) 0.0233(5) Uani 1 1 d . . . . .
C8B C 1.0359(2) 0.8212(2) 0.11096(19) 0.0266(5) Uani 1 1 d . . . . .
C9A C 0.8611(3) 0.8040(3) 0.55649(19) 0.0400(7) Uani 1 1 d . . . . .
H9AA H 0.801079 0.842310 0.560530 0.060 Uiso 1 1 calc GR . . . .
H9AB H 0.942253 0.841328 0.587717 0.060 Uiso 1 1 calc GR . . . .
H9AC H 0.827147 0.740446 0.583517 0.060 Uiso 1 1 calc GR . . . .
C9B C 1.1049(3) 0.9353(2) 0.1163(3) 0.0447(8) Uani 1 1 d . . . . .
H9BA H 1.064340 0.967033 0.072116 0.067 Uiso 1 1 calc GR . . . .
H9BB H 1.194110 0.947386 0.104632 0.067 Uiso 1 1 calc GR . . . .
H9BC H 1.099560 0.963165 0.175482 0.067 Uiso 1 1 calc GR . . . .
C10A C 0.9307(3) 0.8865(2) 0.4128(2) 0.0360(7) Uani 1 1 d . . . . .
H10A H 0.941777 0.874235 0.350245 0.054 Uiso 1 1 calc GR . . . .
H10B H 1.012034 0.925506 0.442682 0.054 Uiso 1 1 calc GR . . . .
H10C H 0.868935 0.923076 0.417663 0.054 Uiso 1 1 calc GR . . . .
C10B C 1.0427(3) 0.7771(3) 0.0162(2) 0.0448(8) Uani 1 1 d . . . . .
H10D H 0.998032 0.705783 0.012512 0.067 Uiso 1 1 calc GR . . . .
H10E H 1.131604 0.788022 0.004126 0.067 Uiso 1 1 calc GR . . . .
H10F H 1.002871 0.809821 -0.027520 0.067 Uiso 1 1 calc GR . . . .
C11A C 0.9817(3) 0.7281(3) 0.4517(2) 0.0365(7) Uani 1 1 d . . . . .
H11A H 0.949933 0.663632 0.477705 0.055 Uiso 1 1 calc GR . . . .
H11B H 1.061102 0.766971 0.484199 0.055 Uiso 1 1 calc GR . . . .
H11C H 0.997097 0.717869 0.389590 0.055 Uiso 1 1 calc GR . . . .
C11B C 1.1029(3) 0.7714(3) 0.1803(2) 0.0397(7) Uani 1 1 d . . . . .
H11D H 1.101377 0.800860 0.239518 0.060 Uiso 1 1 calc GR . . . .
H11E H 1.190896 0.781868 0.166292 0.060 Uiso 1 1 calc GR . . . .
H11F H 1.058345 0.700089 0.178744 0.060 Uiso 1 1 calc GR . . . .
C9C C 0.4039(6) 0.1796(5) 0.2501(5) 0.049(2) Uani 0.584(9) 1 d . . P A 1
H9CA H 0.478375 0.156317 0.247501 0.074 Uiso 0.584(9) 1 calc GR . P A 1
H9CB H 0.326912 0.123893 0.235428 0.074 Uiso 0.584(9) 1 calc GR . P A 1
H9CC H 0.401404 0.207187 0.309889 0.074 Uiso 0.584(9) 1 calc GR . P A 1
C10C C 0.4139(8) 0.2166(6) 0.0879(5) 0.063(3) Uani 0.584(9) 1 d . . P A 1
H10G H 0.405285 0.263868 0.044145 0.094 Uiso 0.584(9) 1 calc GR . P A 1
H10H H 0.343536 0.155015 0.077532 0.094 Uiso 0.584(9) 1 calc GR . P A 1
H10I H 0.494375 0.202296 0.082383 0.094 Uiso 0.584(9) 1 calc GR . P A 1
C11C C 0.2917(5) 0.2965(5) 0.1891(8) 0.067(3) Uani 0.584(9) 1 d . . P A 1
H11G H 0.293190 0.327090 0.248281 0.100 Uiso 0.584(9) 1 calc GR . P A 1
H11H H 0.215390 0.239216 0.178756 0.100 Uiso 0.584(9) 1 calc GR . P A 1
H11I H 0.291032 0.344940 0.144671 0.100 Uiso 0.584(9) 1 calc GR . P A 1
C5 C 0.3475(11) 0.2754(9) 0.0909(7) 0.066(4) Uani 0.416(9) 1 d . . P A 2
H5A H 0.329927 0.339249 0.092755 0.099 Uiso 0.416(9) 1 calc GR . P A 2
H5B H 0.267938 0.221637 0.078686 0.099 Uiso 0.416(9) 1 calc GR . P A 2
H5C H 0.404483 0.274088 0.044229 0.099 Uiso 0.416(9) 1 calc GR . P A 2
C6 C 0.3270(9) 0.2676(9) 0.2566(7) 0.060(4) Uani 0.416(9) 1 d . . P A 2
H6D H 0.370370 0.262267 0.313496 0.090 Uiso 0.416(9) 1 calc GR . P A 2
H6E H 0.247424 0.213189 0.247697 0.090 Uiso 0.416(9) 1 calc GR . P A 2
H6F H 0.308812 0.331154 0.256331 0.090 Uiso 0.416(9) 1 calc GR . P A 2
C9CA C 0.4367(9) 0.1588(6) 0.1765(12) 0.075(5) Uani 0.416(9) 1 d . . P A 2
H9CD H 0.500525 0.160295 0.134074 0.113 Uiso 0.416(9) 1 calc GR . P A 2
H9CE H 0.357711 0.107012 0.156877 0.113 Uiso 0.416(9) 1 calc GR . P A 2
H9CF H 0.467439 0.144482 0.234848 0.113 Uiso 0.416(9) 1 calc GR . P A 2
O0AA O 0.5252(5) 1.0057(5) 0.5399(4) 0.135(2) Uani 1 1 d D U . . .
C1S C 0.6583(7) 1.0211(7) 0.5348(6) 0.125(3) Uani 1 1 d D U . . .
H1SA H 0.675098 0.962585 0.506647 0.150 Uiso 1 1 calc R . . . .
H1SB H 0.698225 1.080505 0.502087 0.150 Uiso 1 1 calc R . . . .
C2S C 0.6992(10) 1.0343(7) 0.6224(7) 0.158(3) Uani 1 1 d D U . . .
H2SA H 0.791959 1.052791 0.628312 0.237 Uiso 1 1 calc GR . . . .
H2SB H 0.663502 0.972504 0.651740 0.237 Uiso 1 1 calc GR . . . .
H2SC H 0.671510 1.087139 0.649917 0.237 Uiso 1 1 calc GR . . . .

loop_
_atom_site_aniso_label
_atom_site_aniso_U_11
_atom_site_aniso_U_22
_atom_site_aniso_U_33
_atom_site_aniso_U_23
_atom_site_aniso_U_13
_atom_site_aniso_U_12
Dy1 0.01137(6) 0.01220(6) 0.01515(6) -0.00339(4) -0.00054(4) 0.00253(4)
O1A 0.0154(8) 0.0258(9) 0.0217(9) -0.0051(7) 0.0020(7) 0.0022(7)
O1B 0.0176(8) 0.0164(8) 0.0351(10) 0.0027(7) 0.0042(7) 0.0040(7)
O1C 0.0170(8) 0.0167(8) 0.0278(9) -0.0010(7) -0.0033(7) 0.0041(7)
O2A 0.0171(8) 0.0330(10) 0.0217(9) -0.0117(7) 0.0000(7) 0.0035(7)
O2B 0.0182(8) 0.0176(8) 0.0282(9) -0.0024(7) 0.0058(7) 0.0036(7)
O2C 0.0161(8) 0.0153(8) 0.0315(10) -0.0018(7) 0.0004(7) 0.0033(7)
N1 0.0175(10) 0.0178(9) 0.0174(10) -0.0038(8) -0.0001(7) 0.0070(8)
N2 0.0139(9) 0.0218(10) 0.0168(10) -0.0032(8) 0.0002(7) 0.0056(8)
C1 0.0135(11) 0.0143(10) 0.0151(10) 0.0006(8) 0.0006(8) 0.0033(8)
C1A 0.0349(12) 0.095(2) 0.0787(18) 0.0064(15) 0.0217(11) 0.0147(12)
C1B 0.066(3) 0.0399(19) 0.087(3) 0.030(2) 0.031(2) 0.0314(19)
C1C 0.0373(19) 0.0335(18) 0.104(3) 0.0076(19) -0.0175(19) 0.0199(15)
C2 0.0142(11) 0.0299(13) 0.0219(12) -0.0015(10) 0.0003(9) 0.0075(10)
C2A 0.0349(12) 0.095(2) 0.0787(18) 0.0064(15) 0.0217(11) 0.0147(12)
C2B 0.0319(17) 0.0313(17) 0.108(3) 0.0049(19) 0.0052(19) 0.0177(14)
C2C 0.0304(16) 0.062(2) 0.0480(19) 0.0107(16) 0.0104(14) 0.0268(16)
C3 0.0191(12) 0.0299(13) 0.0262(13) -0.0036(10) 0.0031(10) 0.0124(10)
C3A 0.0349(12) 0.095(2) 0.0787(18) 0.0064(15) 0.0217(11) 0.0147(12)
C3B 0.085(3) 0.056(2) 0.059(2) -0.0199(19) -0.006(2) 0.046(2)
C3C 0.0284(15) 0.057(2) 0.0361(16) 0.0052(14) -0.0096(12) 0.0151(14)
C4 0.0215(12) 0.0256(12) 0.0207(12) -0.0055(10) 0.0020(9) 0.0116(10)
C4A 0.0187(13) 0.0555(19) 0.0307(15) -0.0048(13) 0.0103(11) 0.0027(12)
C4B 0.0278(14) 0.0183(12) 0.0392(15) 0.0026(11) 0.0061(11) 0.0095(10)
C4C 0.0214(13) 0.0257(13) 0.0366(15) 0.0051(11) -0.0019(11) 0.0104(10)
C5A 0.0196(12) 0.0244(12) 0.0205(12) -0.0012(10) 0.0058(9) 0.0046(10)
C5B 0.0247(13) 0.0166(11) 0.0245(12) -0.0005(9) 0.0013(10) 0.0065(10)
C5C 0.0211(12) 0.0213(12) 0.0197(12) 0.0000(9) -0.0002(9) 0.0091(10)
C6A 0.0235(13) 0.0340(14) 0.0179(12) -0.0078(10) 0.0021(10) 0.0045(11)
C6B 0.0214(12) 0.0152(11) 0.0385(15) 0.0011(10) 0.0046(11) 0.0006(10)
C6C 0.0234(13) 0.0147(11) 0.0375(15) -0.0002(10) -0.0020(11) 0.0055(10)
C7A 0.0201(12) 0.0206(12) 0.0165(11) -0.0029(9) -0.0020(9) 0.0046(9)
C7B 0.0175(11) 0.0194(12) 0.0216(12) -0.0005(9) 0.0027(9) 0.0009(9)
C7C 0.0212(12) 0.0164(11) 0.0197(12) -0.0010(9) 0.0009(9) 0.0024(9)
C8 0.0224(13) 0.0178(12) 0.0299(14) 0.0001(10) -0.0012(10) 0.0002(10)
C8A 0.0209(12) 0.0264(13) 0.0191(12) -0.0077(10) -0.0048(9) 0.0038(10)
C8B 0.0176(12) 0.0245(13) 0.0349(15) 0.0020(11) 0.0084(10) 0.0011(10)
C9A 0.0354(16) 0.057(2) 0.0207(14) -0.0140(13) -0.0053(12) 0.0059(14)
C9B 0.0235(15) 0.0284(16) 0.076(2) 0.0029(15) 0.0137(15) -0.0025(12)
C10A 0.0348(16) 0.0256(14) 0.0378(16) -0.0045(12) -0.0059(12) -0.0032(12)
C10B 0.0336(17) 0.054(2) 0.0423(18) -0.0025(15) 0.0194(14) 0.0035(15)
C11A 0.0260(14) 0.0441(17) 0.0381(16) -0.0090(13) -0.0114(12) 0.0124(13)
C11B 0.0214(14) 0.0453(18) 0.053(2) 0.0080(15) 0.0015(13) 0.0111(13)
C9C 0.039(3) 0.035(3) 0.057(4) 0.021(3) -0.007(3) -0.013(3)
C10C 0.064(5) 0.056(5) 0.039(4) -0.020(3) -0.005(3) -0.021(4)
C11C 0.015(3) 0.036(3) 0.142(10) -0.001(4) 0.003(4) -0.002(2)
C5 0.062(7) 0.055(6) 0.044(5) 0.018(5) -0.029(5) -0.036(5)
C6 0.033(5) 0.069(7) 0.054(6) -0.009(5) 0.019(4) -0.021(5)
C9CA 0.032(5) 0.021(4) 0.162(16) 0.001(6) -0.005(6) -0.006(3)
O0AA 0.101(4) 0.129(4) 0.188(6) 0.019(5) 0.057(4) 0.046(3)
C1S 0.108(5) 0.134(6) 0.150(5) -0.002(5) 0.043(4) 0.056(4)
C2S 0.149(6) 0.146(7) 0.175(6) -0.005(6) 0.020(5) 0.038(6)

loop_
_atom_type_symbol
_atom_type_description
_atom_type_scat_dispersion_real
_atom_type_scat_dispersion_imag
_atom_type_scat_source
C C 0.0033 0.0016 'International Tables Vol C Tables 4.2.6.8 and 6.1.1.4'
H H 0.0000 0.0000 'International Tables Vol C Tables 4.2.6.8 and 6.1.1.4'
Dy Dy -0.1892 4.4098 'International Tables Vol C Tables 4.2.6.8 and 6.1.1.4'
N N 0.0061 0.0033 'International Tables Vol C Tables 4.2.6.8 and 6.1.1.4'
O O 0.0106 0.0060 'International Tables Vol C Tables 4.2.6.8 and 6.1.1.4'

loop_
_geom_angle_atom_site_label_1
_geom_angle_atom_site_label_2
_geom_angle_atom_site_label_3
_geom_angle
_geom_angle_site_symmetry_1
_geom_angle_site_symmetry_3
O1A Dy1 O1B 79.14(6) . .
O1A Dy1 O2C 76.98(6) . .
O1A Dy1 N1 83.15(6) . .
O1A Dy1 N2 139.83(6) . 2_665
O1B Dy1 O2C 134.22(6) . .
O1B Dy1 N1 69.82(6) . .
O1B Dy1 N2 105.08(6) . 2_665
O1C Dy1 O1A 117.30(6) . .
O1C Dy1 O1B 153.00(6) . .
O1C Dy1 O2B 82.55(6) . .
O1C Dy1 O2C 72.47(6) . .
O1C Dy1 N1 130.26(6) . .
O1C Dy1 N2 76.75(6) . 2_665
O2A Dy1 O1A 74.08(6) . .
O2A Dy1 O1B 84.90(7) . .
O2A Dy1 O1C 80.00(6) . .
O2A Dy1 O2B 80.71(6) . .
O2A Dy1 O2C 124.09(7) . .
O2A Dy1 N1 148.77(6) . .
O2A Dy1 N2 145.43(6) . 2_665
O2B Dy1 O1A 143.74(6) . .
O2B Dy1 O1B 72.96(6) . .
O2B Dy1 O2C 139.28(6) . .
O2B Dy1 N1 107.68(6) . .
O2B Dy1 N2 71.25(6) . 2_665
O2C Dy1 N1 69.00(6) . .
O2C Dy1 N2 72.02(6) . 2_665
N1 Dy1 N2 62.35(6) . 2_665
C5A O1A Dy1 135.83(16) . .
C5B O1B Dy1 133.54(16) . .
C5C O1C Dy1 137.96(16) . .
C7A O2A Dy1 137.51(16) . .
C7B O2B Dy1 132.80(15) . .
C7C O2C Dy1 136.93(16) . .
C1 N1 Dy1 121.32(15) . .
C1 N1 C4 116.4(2) . .
C4 N1 Dy1 121.45(15) . .
C1 N2 Dy1 120.84(15) . 2_665
C1 N2 C2 116.5(2) . .
C2 N2 Dy1 121.84(15) . 2_665
N1 C1 C1 117.0(2) . 2_665
N2 C1 N1 126.4(2) . .
N2 C1 C1 116.7(2) . 2_665
H1AA C1A H1AB 109.5 . .
H1AA C1A H1AC 109.5 . .
H1AB C1A H1AC 109.5 . .
C4A C1A H1AA 109.5 . .
C4A C1A H1AB 109.5 . .
C4A C1A H1AC 109.5 . .
H1BA C1B H1BB 109.5 . .
H1BA C1B H1BC 109.5 . .
H1BB C1B H1BC 109.5 . .
C4B C1B H1BA 109.5 . .
C4B C1B H1BB 109.5 . .
C4B C1B H1BC 109.5 . .
H1CA C1C H1CB 109.5 . .
H1CA C1C H1CC 109.5 . .
H1CB C1C H1CC 109.5 . .
C4C C1C H1CA 109.5 . .
C4C C1C H1CB 109.5 . .
C4C C1C H1CC 109.5 . .
N2 C2 H2 119.2 . .
N2 C2 C3 121.6(2) . .
C3 C2 H2 119.2 . .
H2AA C2A H2AB 109.5 . .
H2AA C2A H2AC 109.5 . .
H2AB C2A H2AC 109.5 . .
C4A C2A H2AA 109.5 . .
C4A C2A H2AB 109.5 . .
C4A C2A H2AC 109.5 . .
H2BA C2B H2BB 109.5 . .
H2BA C2B H2BC 109.5 . .
H2BB C2B H2BC 109.5 . .
C4B C2B H2BA 109.5 . .
C4B C2B H2BB 109.5 . .
C4B C2B H2BC 109.5 . .
H2CA C2C H2CB 109.5 . .
H2CA C2C H2CC 109.5 . .
H2CB C2C H2CC 109.5 . .
C4C C2C H2CA 109.5 . .
C4C C2C H2CB 109.5 . .
C4C C2C H2CC 109.5 . .
C2 C3 H3 121.3 . .
C4 C3 C2 117.4(2) . .
C4 C3 H3 121.3 . .
H3AA C3A H3AB 109.5 . .
H3AA C3A H3AC 109.5 . .
H3AB C3A H3AC 109.5 . .
C4A C3A H3AA 109.5 . .
C4A C3A H3AB 109.5 . .
C4A C3A H3AC 109.5 . .
H3BA C3B H3BB 109.5 . .
H3BA C3B H3BC 109.5 . .
H3BB C3B H3BC 109.5 . .
C4B C3B H3BA 109.5 . .
C4B C3B H3BB 109.5 . .
C4B C3B H3BC 109.5 . .
H3CA C3C H3CB 109.5 . .
H3CA C3C H3CC 109.5 . .
H3CB C3C H3CC 109.5 . .
C4C C3C H3CA 109.5 . .
C4C C3C H3CB 109.5 . .
C4C C3C H3CC 109.5 . .
N1 C4 C3 121.7(2) . .
N1 C4 H4 119.1 . .
C3 C4 H4 119.1 . .
C1A C4A C2A 111.5(3) . .
C1A C4A C3A 107.7(3) . .
C1A C4A C5A 107.5(3) . .
C2A C4A C5A 113.6(3) . .
C3A C4A C2A 107.4(3) . .
C3A C4A C5A 108.9(3) . .
C1B C4B C5B 112.3(2) . .
C2B C4B C1B 108.9(3) . .
C2B C4B C5B 110.2(2) . .
C3B C4B C1B 108.9(3) . .
C3B C4B C2B 109.2(3) . .
C3B C4B C5B 107.2(2) . .
C1C C4C C2C 109.4(3) . .
C1C C4C C3C 109.4(3) . .
C1C C4C C5C 114.2(2) . .
C2C C4C C3C 108.5(3) . .
C2C C4C C5C 108.2(2) . .
C3C C4C C5C 107.0(2) . .
O1A C5A C4A 115.1(2) . .
O1A C5A C6A 124.4(2) . .
C6A C5A C4A 120.4(2) . .
O1B C5B C4B 116.3(2) . .
O1B C5B C6B 123.9(2) . .
C6B C5B C4B 119.7(2) . .
O1C C5C C4C 114.5(2) . .
O1C C5C C6C 124.1(2) . .
C6C C5C C4C 121.5(2) . .
C5A C6A H6A 118.0 . .
C7A C6A C5A 124.0(2) . .
C7A C6A H6A 118.0 . .
C5B C6B H6B 117.9 . .
C7B C6B C5B 124.2(2) . .
C7B C6B H6B 117.9 . .
C5C C6C H6C 118.0 . .
C5C C6C C7C 124.0(2) . .
C7C C6C H6C 118.0 . .
O2A C7A C6A 124.1(2) . .
O2A C7A C8A 114.2(2) . .
C6A C7A C8A 121.6(2) . .
O2B C7B C6B 124.3(2) . .
O2B C7B C8B 114.4(2) . .
C6B C7B C8B 121.3(2) . .
O2C C7C C6C 123.5(2) . .
O2C C7C C8 116.0(2) . .
C6C C7C C8 120.5(2) . .
C9C C8 C7C 111.5(3) . .
C10C C8 C7C 107.6(3) . .
C10C C8 C9C 108.8(5) . .
C10C C8 C11C 110.4(6) . .
C11C C8 C7C 111.0(3) . .
C11C C8 C9C 107.5(5) . .
C5 C8 C7C 107.8(4) . .
C6 C8 C7C 106.4(4) . .
C6 C8 C5 110.5(8) . .
C6 C8 C9CA 111.3(8) . .
C9CA C8 C7C 113.1(4) . .
C9CA C8 C5 107.6(8) . .
C9A C8A C7A 114.1(2) . .
C9A C8A C10A 109.6(2) . .
C9A C8A C11A 109.1(2) . .
C10A C8A C7A 106.3(2) . .
C11A C8A C7A 108.4(2) . .
C11A C8A C10A 109.3(2) . .
C9B C8B C7B 113.9(2) . .
C10B C8B C7B 107.4(2) . .
C10B C8B C9B 109.5(3) . .
C11B C8B C7B 107.4(2) . .
C11B C8B C9B 109.0(3) . .
C11B C8B C10B 109.5(3) . .
C8A C9A H9AA 109.5 . .
C8A C9A H9AB 109.5 . .
C8A C9A H9AC 109.5 . .
H9AA C9A H9AB 109.5 . .
H9AA C9A H9AC 109.5 . .
H9AB C9A H9AC 109.5 . .
C8B C9B H9BA 109.5 . .
C8B C9B H9BB 109.5 . .
C8B C9B H9BC 109.5 . .
H9BA C9B H9BB 109.5 . .
H9BA C9B H9BC 109.5 . .
H9BB C9B H9BC 109.5 . .
C8A C10A H10A 109.5 . .
C8A C10A H10B 109.5 . .
C8A C10A H10C 109.5 . .
H10A C10A H10B 109.5 . .
H10A C10A H10C 109.5 . .
H10B C10A H10C 109.5 . .
C8B C10B H10D 109.5 . .
C8B C10B H10E 109.5 . .
C8B C10B H10F 109.5 . .
H10D C10B H10E 109.5 . .
H10D C10B H10F 109.5 . .
H10E C10B H10F 109.5 . .
C8A C11A H11A 109.5 . .
C8A C11A H11B 109.5 . .
C8A C11A H11C 109.5 . .
H11A C11A H11B 109.5 . .
H11A C11A H11C 109.5 . .
H11B C11A H11C 109.5 . .
C8B C11B H11D 109.5 . .
C8B C11B H11E 109.5 . .
C8B C11B H11F 109.5 . .
H11D C11B H11E 109.5 . .
H11D C11B H11F 109.5 . .
H11E C11B H11F 109.5 . .
C8 C9C H9CA 109.5 . .
C8 C9C H9CB 109.5 . .
C8 C9C H9CC 109.5 . .
H9CA C9C H9CB 109.5 . .
H9CA C9C H9CC 109.5 . .
H9CB C9C H9CC 109.5 . .
C8 C10C H10G 109.5 . .
C8 C10C H10H 109.5 . .
C8 C10C H10I 109.5 . .
H10G C10C H10H 109.5 . .
H10G C10C H10I 109.5 . .
H10H C10C H10I 109.5 . .
C8 C11C H11G 109.5 . .
C8 C11C H11H 109.5 . .
C8 C11C H11I 109.5 . .
H11G C11C H11H 109.5 . .
H11G C11C H11I 109.5 . .
H11H C11C H11I 109.5 . .
C8 C5 H5A 109.5 . .
C8 C5 H5B 109.5 . .
C8 C5 H5C 109.5 . .
H5A C5 H5B 109.5 . .
H5A C5 H5C 109.5 . .
H5B C5 H5C 109.5 . .
C8 C6 H6D 109.5 . .
C8 C6 H6E 109.5 . .
C8 C6 H6F 109.5 . .
H6D C6 H6E 109.5 . .
H6D C6 H6F 109.5 . .
H6E C6 H6F 109.5 . .
C8 C9CA H9CD 109.5 . .
C8 C9CA H9CE 109.5 . .
C8 C9CA H9CF 109.5 . .
H9CD C9CA H9CE 109.5 . .
H9CD C9CA H9CF 109.5 . .
H9CE C9CA H9CF 109.5 . .
O0AA O0AA C1S 107.3(7) 2_676 .
O0AA C1S H1SA 111.6 . .
O0AA C1S H1SB 111.6 . .
H1SA C1S H1SB 109.4 . .
C2S C1S O0AA 101.0(7) . .
C2S C1S H1SA 111.6 . .
C2S C1S H1SB 111.6 . .
C1S C2S H2SA 109.5 . .
C1S C2S H2SB 109.5 . .
C1S C2S H2SC 109.5 . .
H2SA C2S H2SB 109.5 . .
H2SA C2S H2SC 109.5 . .
H2SB C2S H2SC 109.5 . .

loop_
_geom_bond_atom_site_label_1
_geom_bond_atom_site_label_2
_geom_bond_distance
_geom_bond_site_symmetry_2
Dy1 O1A 2.2988(17) .
Dy1 O1B 2.3250(17) .
Dy1 O1C 2.2964(17) .
Dy1 O2A 2.2639(17) .
Dy1 O2B 2.2982(17) .
Dy1 O2C 2.3340(17) .
Dy1 N1 2.5874(19) .
Dy1 N2 2.6092(19) 2_665
O1A C5A 1.266(3) .
O1B C5B 1.261(3) .
O1C C5C 1.270(3) .
O2A C7A 1.261(3) .
O2B C7B 1.271(3) .
O2C C7C 1.261(3) .
N1 C1 1.335(3) .
N1 C4 1.337(3) .
N2 C1 1.331(3) .
N2 C2 1.339(3) .
C1 C1 1.487(4) 2_665
C1A H1AA 0.9600 .
C1A H1AB 0.9600 .
C1A H1AC 0.9600 .
C1A C4A 1.510(6) .
C1B H1BA 0.9600 .
C1B H1BB 0.9600 .
C1B H1BC 0.9600 .
C1B C4B 1.529(4) .
C1C H1CA 0.9600 .
C1C H1CB 0.9600 .
C1C H1CC 0.9600 .
C1C C4C 1.519(4) .
C2 H2 0.9300 .
C2 C3 1.382(3) .
C2A H2AA 0.9600 .
C2A H2AB 0.9600 .
C2A H2AC 0.9600 .
C2A C4A 1.520(5) .
C2B H2BA 0.9600 .
C2B H2BB 0.9600 .
C2B H2BC 0.9600 .
C2B C4B 1.526(4) .
C2C H2CA 0.9600 .
C2C H2CB 0.9600 .
C2C H2CC 0.9600 .
C2C C4C 1.530(4) .
C3 H3 0.9300 .
C3 C4 1.382(4) .
C3A H3AA 0.9600 .
C3A H3AB 0.9600 .
C3A H3AC 0.9600 .
C3A C4A 1.518(6) .
C3B H3BA 0.9600 .
C3B H3BB 0.9600 .
C3B H3BC 0.9600 .
C3B C4B 1.526(5) .
C3C H3CA 0.9600 .
C3C H3CB 0.9600 .
C3C H3CC 0.9600 .
C3C C4C 1.530(4) .
C4 H4 0.9300 .
C4A C5A 1.541(3) .
C4B C5B 1.541(3) .
C4C C5C 1.538(3) .
C5A C6A 1.402(4) .
C5B C6B 1.405(4) .
C5C C6C 1.395(4) .
C6A H6A 0.9300 .
C6A C7A 1.398(4) .
C6B H6B 0.9300 .
C6B C7B 1.392(4) .
C6C H6C 0.9300 .
C6C C7C 1.410(4) .
C7A C8A 1.537(3) .
C7B C8B 1.544(3) .
C7C C8 1.542(3) .
C8 C9C 1.535(6) .
C8 C10C 1.519(7) .
C8 C11C 1.529(7) .
C8 C5 1.533(9) .
C8 C6 1.495(9) .
C8 C9CA 1.532(10) .
C8A C9A 1.529(4) .
C8A C10A 1.535(4) .
C8A C11A 1.531(4) .
C8B C9B 1.531(4) .
C8B C10B 1.531(4) .
C8B C11B 1.528(4) .
C9A H9AA 0.9600 .
C9A H9AB 0.9600 .
C9A H9AC 0.9600 .
C9B H9BA 0.9600 .
C9B H9BB 0.9600 .
C9B H9BC 0.9600 .
C10A H10A 0.9600 .
C10A H10B 0.9600 .
C10A H10C 0.9600 .
C10B H10D 0.9600 .
C10B H10E 0.9600 .
C10B H10F 0.9600 .
C11A H11A 0.9600 .
C11A H11B 0.9600 .
C11A H11C 0.9600 .
C11B H11D 0.9600 .
C11B H11E 0.9600 .
C11B H11F 0.9600 .
C9C H9CA 0.9600 .
C9C H9CB 0.9600 .
C9C H9CC 0.9600 .
C10C H10G 0.9600 .
C10C H10H 0.9600 .
C10C H10I 0.9600 .
C11C H11G 0.9600 .
C11C H11H 0.9600 .
C11C H11I 0.9600 .
C5 H5A 0.9600 .
C5 H5B 0.9600 .
C5 H5C 0.9600 .
C6 H6D 0.9600 .
C6 H6E 0.9600 .
C6 H6F 0.9600 .
C9CA H9CD 0.9600 .
C9CA H9CE 0.9600 .
C9CA H9CF 0.9600 .
O0AA O0AA 1.260(11) 2_676
O0AA C1S 1.405(8) .
C1S H1SA 0.9700 .
C1S H1SB 0.9700 .
C1S C2S 1.338(10) .
C2S H2SA 0.9600 .
C2S H2SB 0.9600 .
C2S H2SC 0.9600 .
